data_4064268
loop_
_publ_author_name
'Tourneux, Jean-Christophe'
'Berthet, Jean-Claude'
'Cantat, Thibault'
'Thu\'ery, Pierre'
'M\'ezailles, Nicolas'
'Le Floch, Pascal'
'Ephritikhine, Michel'

_publ_section_title
;
 Uranium(IV) Nucleophilic Carbene Complexes
;
_journal_issue 11
_journal_name_full Organometallics
_journal_page_first 2957
_journal_paper_doi 10.1021/om200006g
_journal_volume 30
_journal_year 2011
_chemical_formula_sum 'C37 H44 Cl3 Li O3 P2 S2 U'
_chemical_formula_weight 1014.10
_space_group_IT_number 14
_symmetry_cell_setting monoclinic
_symmetry_space_group_name_Hall '-P 2ybc'
_symmetry_space_group_name_H-M 'P 1 21/c 1'
_atom_sites_solution_hydrogens geom
_atom_sites_solution_primary direct
_atom_sites_solution_secondary difmap
_audit_creation_method SHELXL-97
_cell_angle_alpha 90.00
_cell_angle_beta 92.213(4)
_cell_angle_gamma 90.00
_cell_formula_units_Z 8
_cell_length_a 36.441(3)
_cell_length_b 19.0149(8)
_cell_length_c 11.6868(9)
_cell_measurement_reflns_used 139865
_cell_measurement_temperature 150(2)
_cell_measurement_theta_max 25.68
_cell_measurement_theta_min 2.60
_cell_volume 8092.0(10)
_computing_cell_refinement 'HKL2000 (Otwinowski & Minor, 1997)'
_computing_data_collection 'COLLECT (Nonius, 1998)'
_computing_data_reduction 'HKL2000 (Otwinowski & Minor, 1997)'
_computing_molecular_graphics 'SHELXTL (Sheldrick, 2008)'
_computing_publication_material 'SHELXTL (Sheldrick, 2008); PLATON (Spek, 2003)'
_computing_structure_refinement 'SHELXL-97 (Sheldrick, 2008)'
_computing_structure_solution 'SHELXS-97 (Sheldrick, 2008)'
_diffrn_ambient_temperature 150(2)
_diffrn_measured_fraction_theta_full 0.992
_diffrn_measured_fraction_theta_max 0.992
_diffrn_measurement_device_type 'Nonius Kappa-CCD area-detector diffractometer'
_diffrn_measurement_method 'two \f and eight \w scans with 2\% steps (678 frames)'
_diffrn_radiation_monochromator graphite
_diffrn_radiation_source 'fine-focus sealed tube'
_diffrn_radiation_type MoK\a
_diffrn_radiation_wavelength 0.71073
_diffrn_reflns_av_R_equivalents 0.0832
_diffrn_reflns_av_sigmaI/netI 0.1156
_diffrn_reflns_limit_h_max 44
_diffrn_reflns_limit_h_min -44
_diffrn_reflns_limit_k_max 23
_diffrn_reflns_limit_k_min -23
_diffrn_reflns_limit_l_max 14
_diffrn_reflns_limit_l_min -14
_diffrn_reflns_number 139865
_diffrn_reflns_theta_full 25.68
_diffrn_reflns_theta_max 25.68
_diffrn_reflns_theta_min 2.60
_diffrn_standards_decay_% 0
_diffrn_standards_interval_time 0
_diffrn_standards_number 0
_exptl_absorpt_coefficient_mu 4.426
_exptl_absorpt_correction_T_max 0.515
_exptl_absorpt_correction_T_min 0.295
_exptl_absorpt_correction_type multi-scan
_exptl_absorpt_process_details 'SCALEPACK (Otwinowski & Minor, 1997)'
_exptl_crystal_colour 'translucent dark yellow'
_exptl_crystal_density_diffrn 1.665
_exptl_crystal_density_method 'not measured'
_exptl_crystal_description irregular
_exptl_crystal_F_000 3984
_exptl_crystal_size_max 0.24
_exptl_crystal_size_mid 0.17
_exptl_crystal_size_min 0.15
_refine_diff_density_max 4.309
_refine_diff_density_min -2.304
_refine_diff_density_rms 0.240
_refine_ls_extinction_method none
_refine_ls_goodness_of_fit_ref 1.060
_refine_ls_hydrogen_treatment constr
_refine_ls_matrix_type full
_refine_ls_number_parameters 883
_refine_ls_number_reflns 15247
_refine_ls_number_restraints 68
_refine_ls_restrained_S_all 1.057
_refine_ls_R_factor_all 0.1303
_refine_ls_R_factor_gt 0.0835
_refine_ls_shift/su_max 0.002
_refine_ls_shift/su_mean 0.000
_refine_ls_structure_factor_coef Fsqd
_refine_ls_weighting_details 'calc w=1/[\s^2^(Fo^2^)+(0.0713P)^2^+32.0166P] where P=(Fo^2^+2Fc^2^)/3'
_refine_ls_weighting_scheme calc
_refine_ls_wR_factor_gt 0.2119
_refine_ls_wR_factor_ref 0.2304
_reflns_number_gt 9492
_reflns_number_total 15247
_reflns_threshold_expression >2sigma(I)
_cod_data_source_file om200006g_si_003.cif
_cod_data_source_block 2a
_cod_original_sg_symbol_H-M 'P 21/c'
_cod_database_code 4064268

loop_
_symmetry_equiv_pos_as_xyz
'x, y, z'
'-x, y+1/2, -z+1/2'
'-x, -y, -z'
'x, -y-1/2, z-1/2'

loop_
_atom_site_label
_atom_site_type_symbol
_atom_site_fract_x
_atom_site_fract_y
_atom_site_fract_z
_atom_site_U_iso_or_equiv
_atom_site_adp_type
_atom_site_occupancy
_atom_site_symmetry_multiplicity
_atom_site_calc_flag
_atom_site_refinement_flags
U1 U 0.827761(14) 0.47588(3) 0.69715(4) 0.03704(17) Uani 1 1 d .
Li1 Li 0.7980(6) 0.2922(14) 0.724(2) 0.043(6) Uani 1 1 d .
Cl1A Cl 0.82027(10) 0.3768(2) 0.8623(3) 0.0470(9) Uani 1 1 d .
Cl2A Cl 0.79588(10) 0.3712(2) 0.5658(3) 0.0456(9) Uani 1 1 d .
Cl3A Cl 0.82510(12) 0.5686(3) 0.5322(4) 0.0598(11) Uani 1 1 d .
S1A S 0.88906(10) 0.4110(2) 0.5922(3) 0.0466(10) Uani 1 1 d .
S2A S 0.81803(9) 0.5772(2) 0.8749(3) 0.0424(9) Uani 1 1 d .
P1A P 0.91627(10) 0.4680(2) 0.7131(3) 0.0368(9) Uani 1 1 d .
P2A P 0.87364(10) 0.5746(2) 0.8770(3) 0.0385(9) Uani 1 1 d .
O1A O 0.7619(2) 0.4985(6) 0.7104(9) 0.049(3) Uani 1 1 d .
O2A O 0.8359(3) 0.2192(6) 0.7265(8) 0.048(3) Uani 1 1 d .
O3A O 0.7508(3) 0.2615(6) 0.7594(8) 0.049(3) Uani 1 1 d .
C1A C 0.8842(4) 0.5124(8) 0.7802(11) 0.037(3) Uani 1 1 d .
C2A C 0.9433(4) 0.4077(8) 0.8015(13) 0.045(4) Uani 1 1 d .
C3A C 0.9670(4) 0.3606(8) 0.7484(13) 0.043(4) Uani 1 1 d .
H3A H 0.9684 0.3610 0.6691 0.052 Uiso 1 1 calc R
C4A C 0.9882(4) 0.3133(9) 0.8131(14) 0.053(4) Uani 1 1 d .
H4A H 1.0028 0.2809 0.7761 0.064 Uiso 1 1 calc R
C5A C 0.9881(4) 0.3138(10) 0.9296(15) 0.056(5) Uani 1 1 d .
H5A H 1.0030 0.2829 0.9722 0.067 Uiso 1 1 calc R
C6A C 0.9652(4) 0.3617(9) 0.9846(14) 0.056(5) Uani 1 1 d .
H6A H 0.9650 0.3639 1.0641 0.067 Uiso 1 1 calc R
C7A C 0.9428(4) 0.4056(9) 0.9177(12) 0.047(4) Uani 1 1 d .
H7A H 0.9267 0.4352 0.9543 0.057 Uiso 1 1 calc R
C8A C 0.9502(4) 0.5240(7) 0.6504(11) 0.032(3) Uani 1 1 d .
C9A C 0.9777(4) 0.5561(9) 0.7245(12) 0.043(4) Uani 1 1 d .
H9A H 0.9797 0.5451 0.8021 0.051 Uiso 1 1 calc R
C10A C 1.0011(4) 0.6035(9) 0.6773(13) 0.048(4) Uani 1 1 d .
H10A H 1.0185 0.6263 0.7245 0.058 Uiso 1 1 calc R
C11A C 0.9996(4) 0.6182(8) 0.5629(12) 0.044(4) Uani 1 1 d .
H11A H 1.0167 0.6486 0.5325 0.053 Uiso 1 1 calc R
C12A C 0.9732(4) 0.5887(9) 0.4934(11) 0.044(4) Uani 1 1 d .
H12A H 0.9724 0.5995 0.4157 0.053 Uiso 1 1 calc R
C13A C 0.9475(4) 0.5430(10) 0.5354(13) 0.052(4) Uani 1 1 d .
H13A H 0.9287 0.5252 0.4876 0.063 Uiso 1 1 calc R
C14A C 0.8929(4) 0.5558(8) 1.0194(12) 0.039(3) Uani 1 1 d .
C15A C 0.9302(4) 0.5706(8) 1.0425(12) 0.040(3) Uani 1 1 d .
H15A H 0.9436 0.5970 0.9916 0.048 Uiso 1 1 calc R
C16A C 0.9467(4) 0.5449(9) 1.1429(12) 0.044(4) Uani 1 1 d .
H16A H 0.9719 0.5510 1.1562 0.053 Uiso 1 1 calc R
C17A C 0.9269(4) 0.5109(9) 1.2224(13) 0.045(4) Uani 1 1 d .
H17A H 0.9377 0.4971 1.2922 0.054 Uiso 1 1 calc R
C18A C 0.8896(4) 0.4970(9) 1.1961(13) 0.046(4) Uani 1 1 d .
H18A H 0.8761 0.4702 1.2460 0.056 Uiso 1 1 calc R
C19A C 0.8733(4) 0.5224(8) 1.0992(13) 0.045(4) Uani 1 1 d .
H19A H 0.8481 0.5169 1.0868 0.054 Uiso 1 1 calc R
C20A C 0.8889(4) 0.6633(9) 0.8450(13) 0.045(4) Uani 1 1 d .
C21A C 0.8841(4) 0.7156(9) 0.9271(13) 0.051(4) Uani 1 1 d .
H21A H 0.8750 0.7043 0.9981 0.061 Uiso 1 1 calc R
C22A C 0.8930(5) 0.7851(10) 0.9012(16) 0.063(5) Uani 1 1 d .
H22A H 0.8893 0.8208 0.9539 0.075 Uiso 1 1 calc R
C23A C 0.9077(5) 0.8005(10) 0.7952(16) 0.066(5) Uani 1 1 d .
H23A H 0.9132 0.8467 0.7767 0.079 Uiso 1 1 calc R
C24A C 0.9138(4) 0.7484(10) 0.7193(15) 0.052(4) Uani 1 1 d .
H24A H 0.9244 0.7594 0.6504 0.062 Uiso 1 1 calc R
C25A C 0.9046(4) 0.6776(9) 0.7427(14) 0.051(4) Uani 1 1 d .
H25A H 0.9090 0.6420 0.6904 0.061 Uiso 1 1 calc R
C26A C 0.7375(5) 0.5327(13) 0.6326(14) 0.079(7) Uani 1 1 d .
H26A H 0.7277 0.4989 0.5770 0.095 Uiso 1 1 calc R
H26B H 0.7505 0.5687 0.5917 0.095 Uiso 1 1 calc R
C27A C 0.7055(4) 0.5665(9) 0.6963(12) 0.048(4) Uani 1 1 d .
H27A H 0.6818 0.5485 0.6686 0.058 Uiso 1 1 calc R
H27B H 0.7056 0.6173 0.6895 0.058 Uiso 1 1 calc R
C28A C 0.7148(5) 0.5425(10) 0.8215(13) 0.059(5) Uani 1 1 d .
H28A H 0.7269 0.5798 0.8650 0.071 Uiso 1 1 calc R
H28B H 0.6927 0.5289 0.8596 0.071 Uiso 1 1 calc R
C29A C 0.7398(4) 0.4808(9) 0.8094(14) 0.053(5) Uani 1 1 d .
H29A H 0.7553 0.4746 0.8779 0.064 Uiso 1 1 calc R
H29B H 0.7259 0.4380 0.7952 0.064 Uiso 1 1 calc R
C30A C 0.8526(4) 0.2006(10) 0.8333(12) 0.054(4) Uani 1 1 d .
H30A H 0.8516 0.1502 0.8453 0.065 Uiso 1 1 calc R
H30B H 0.8407 0.2241 0.8956 0.065 Uiso 1 1 calc R
C31A C 0.8915(5) 0.2249(11) 0.8251(15) 0.068(5) Uani 1 1 d .
H31A H 0.9077 0.1999 0.8787 0.082 Uiso 1 1 calc R
H31B H 0.8936 0.2750 0.8395 0.082 Uiso 1 1 calc R
C32A C 0.8999(4) 0.2072(11) 0.7012(16) 0.066(5) Uani 1 1 d .
H32A H 0.9176 0.2398 0.6711 0.080 Uiso 1 1 calc R
H32B H 0.9092 0.1596 0.6947 0.080 Uiso 1 1 calc R
C33A C 0.8629(4) 0.2149(10) 0.6407(13) 0.059(5) Uani 1 1 d .
H33A H 0.8623 0.2571 0.5940 0.071 Uiso 1 1 calc R
H33B H 0.8579 0.1748 0.5913 0.071 Uiso 1 1 calc R
C34A C 0.7189(4) 0.2612(10) 0.6798(13) 0.053(4) Uani 1 1 d .
H34A H 0.7210 0.2239 0.6238 0.063 Uiso 1 1 calc R
H34B H 0.7167 0.3058 0.6399 0.063 Uiso 1 1 calc R
C35A C 0.6857(4) 0.2488(11) 0.7548(14) 0.065(5) Uani 1 1 d .
H35A H 0.6647 0.2762 0.7273 0.079 Uiso 1 1 calc R
H35B H 0.6789 0.1995 0.7552 0.079 Uiso 1 1 calc R
C36A C 0.6985(4) 0.2724(11) 0.8714(15) 0.066(5) Uani 1 1 d .
H36A H 0.6957 0.3228 0.8800 0.079 Uiso 1 1 calc R
H36B H 0.6851 0.2487 0.9303 0.079 Uiso 1 1 calc R
C37A C 0.7376(4) 0.2521(10) 0.8771(12) 0.051(4) Uani 1 1 d .
H37A H 0.7403 0.2035 0.9012 0.061 Uiso 1 1 calc R
H37B H 0.7513 0.2818 0.9308 0.061 Uiso 1 1 calc R
U2 U 0.662523(14) 0.51694(3) 0.24935(4) 0.03607(17) Uani 1 1 d .
Li2 Li 0.7009(7) 0.6957(16) 0.250(3) 0.058(8) Uani 1 1 d .
Cl1B Cl 0.68733(10) 0.6164(2) 0.4001(3) 0.0457(9) Uani 1 1 d .
Cl2B Cl 0.68952(11) 0.6120(2) 0.0991(3) 0.0476(9) Uani 1 1 d .
Cl3B Cl 0.65296(11) 0.4170(2) 0.0955(3) 0.0495(10) Uani 1 1 d .
S1B S 0.59869(10) 0.5856(2) 0.1551(3) 0.0494(10) Uani 1 1 d .
S2B S 0.67793(9) 0.4167(2) 0.4256(3) 0.0362(8) Uani 1 1 d .
P1B P 0.57458(10) 0.5296(2) 0.2787(3) 0.0407(9) Uani 1 1 d .
P2B P 0.62319(9) 0.4269(2) 0.4422(3) 0.0360(9) Uani 1 1 d .
O1B O 0.7283(2) 0.4838(6) 0.2362(8) 0.046(3) Uani 1 1 d .
O2B O 0.6652(3) 0.7666(6) 0.2521(8) 0.046(3) Uani 1 1 d .
O3B O 0.7499(3) 0.7289(7) 0.2468(11) 0.066(3) Uani 1 1 d .
C1B C 0.6100(3) 0.4891(7) 0.3512(13) 0.037(3) Uani 1 1 d .
C2B C 0.5479(4) 0.5919(9) 0.3583(11) 0.042(4) Uani 1 1 d .
C3B C 0.5676(5) 0.6389(9) 0.4317(14) 0.055(4) Uani 1 1 d .
H3B H 0.5929 0.6343 0.4429 0.066 Uiso 1 1 calc R
C4B C 0.5491(5) 0.6919(10) 0.4868(15) 0.065(5) Uani 1 1 d .
H4B H 0.5618 0.7246 0.5322 0.078 Uiso 1 1 calc R
C5B C 0.5097(5) 0.6955(10) 0.4726(16) 0.065(5) Uani 1 1 d .
H5B H 0.4966 0.7321 0.5046 0.079 Uiso 1 1 calc R
C6B C 0.4921(5) 0.6438(11) 0.4107(15) 0.064(5) Uani 1 1 d .
H6B H 0.4666 0.6428 0.4073 0.077 Uiso 1 1 calc R
C7B C 0.5106(4) 0.5945(10) 0.3547(14) 0.057(5) Uani 1 1 d .
H7B H 0.4975 0.5609 0.3120 0.068 Uiso 1 1 calc R
C8B C 0.5409(4) 0.4697(9) 0.2184(14) 0.049(4) Uani 1 1 d .
C9B C 0.5362(4) 0.4603(9) 0.0998(13) 0.047(4) Uani 1 1 d .
H9B H 0.5498 0.4880 0.0513 0.056 Uiso 1 1 calc R
C10B C 0.5115(5) 0.4102(11) 0.0515(16) 0.069(5) Uani 1 1 d .
H10B H 0.5088 0.4039 -0.0273 0.083 Uiso 1 1 calc R
C11B C 0.4922(5) 0.3721(10) 0.1247(18) 0.066(5) Uani 1 1 d .
H11B H 0.4757 0.3390 0.0945 0.080 Uiso 1 1 calc R
C12B C 0.4954(4) 0.3795(9) 0.2446(18) 0.060(5) Uani 1 1 d .
H12B H 0.4813 0.3524 0.2925 0.072 Uiso 1 1 calc R
C13B C 0.5195(4) 0.4271(10) 0.2876(15) 0.057(5) Uani 1 1 d .
H13B H 0.5221 0.4320 0.3667 0.068 Uiso 1 1 calc R
C14B C 0.6033(3) 0.3412(8) 0.4144(11) 0.034(3) Uani 1 1 d .
C15B C 0.6028(4) 0.2887(8) 0.4959(12) 0.041(4) Uani 1 1 d .
H15B H 0.6126 0.2976 0.5692 0.049 Uiso 1 1 calc R
C16B C 0.5878(4) 0.2220(9) 0.4709(13) 0.047(4) Uani 1 1 d .
H16B H 0.5880 0.1872 0.5267 0.056 Uiso 1 1 calc R
C17B C 0.5733(4) 0.2091(8) 0.3663(13) 0.047(4) Uani 1 1 d .
H17B H 0.5626 0.1658 0.3492 0.056 Uiso 1 1 calc R
C18B C 0.5743(4) 0.2620(9) 0.2819(13) 0.047(4) Uani 1 1 d .
H18B H 0.5647 0.2525 0.2088 0.056 Uiso 1 1 calc R
C19B C 0.5887(4) 0.3253(8) 0.3035(11) 0.037(3) Uani 1 1 d .
H19B H 0.5892 0.3590 0.2458 0.045 Uiso 1 1 calc R
C20B C 0.6151(4) 0.4438(8) 0.5946(12) 0.039(3) Uani 1 1 d .
C21B C 0.6386(4) 0.4197(8) 0.6758(13) 0.046(4) Uani 1 1 d .
H21B H 0.6587 0.3933 0.6547 0.055 Uiso 1 1 calc R
C22B C 0.6336(4) 0.4336(8) 0.7937(12) 0.042(4) Uani 1 1 d .
H22B H 0.6506 0.4186 0.8500 0.050 Uiso 1 1 calc R
C23B C 0.6020(4) 0.4708(8) 0.8211(13) 0.047(4) Uani 1 1 d .
H23B H 0.5972 0.4782 0.8977 0.057 Uiso 1 1 calc R
C24B C 0.5778(4) 0.4966(10) 0.7386(13) 0.050(4) Uani 1 1 d .
H24B H 0.5573 0.5221 0.7589 0.060 Uiso 1 1 calc R
C25B C 0.5848(4) 0.4834(9) 0.6186(14) 0.051(4) Uani 1 1 d .
H25B H 0.5693 0.5012 0.5604 0.061 Uiso 1 1 calc R
C26B C 0.7450(4) 0.4648(10) 0.1296(13) 0.054(4) Uani 1 1 d .
H26C H 0.7502 0.5064 0.0851 0.064 Uiso 1 1 calc R
H26D H 0.7290 0.4341 0.0841 0.064 Uiso 1 1 calc R
C27B C 0.7810(4) 0.4262(11) 0.1667(17) 0.071(6) Uani 1 1 d .
H27C H 0.7766 0.3772 0.1845 0.085 Uiso 1 1 calc R
H27D H 0.7993 0.4294 0.1087 0.085 Uiso 1 1 calc R
C28B C 0.7922(4) 0.4683(10) 0.2735(15) 0.056(5) Uani 1 1 d .
H28C H 0.8085 0.4411 0.3239 0.067 Uiso 1 1 calc R
H28D H 0.8044 0.5116 0.2532 0.067 Uiso 1 1 calc R
C29B C 0.7570(4) 0.4829(10) 0.3286(14) 0.056(5) Uani 1 1 d .
H29C H 0.7518 0.4467 0.3841 0.068 Uiso 1 1 calc R
H29D H 0.7580 0.5280 0.3675 0.068 Uiso 1 1 calc R
C30B C 0.6570(6) 0.7954(11) 0.3629(14) 0.077(6) Uani 1 1 d .
H30C H 0.6772 0.8244 0.3919 0.092 Uiso 1 1 calc R
H30D H 0.6530 0.7579 0.4172 0.092 Uiso 1 1 calc R
C31B C 0.6238(5) 0.8376(12) 0.3459(18) 0.083(6) Uani 1 1 d U
H31C H 0.6299 0.8865 0.3333 0.099 Uiso 1 1 calc R
H31D H 0.6087 0.8345 0.4122 0.099 Uiso 1 1 calc R
C32B C 0.6044(5) 0.8082(12) 0.2446(16) 0.076(6) Uani 1 1 d .
H32C H 0.5894 0.8435 0.2057 0.091 Uiso 1 1 calc R
H32D H 0.5890 0.7689 0.2652 0.091 Uiso 1 1 calc R
C33B C 0.6353(4) 0.7840(10) 0.1702(13) 0.055(5) Uani 1 1 d .
H33C H 0.6280 0.7432 0.1252 0.066 Uiso 1 1 calc R
H33D H 0.6426 0.8212 0.1190 0.066 Uiso 1 1 calc R
C34B C 0.7621(8) 0.7747(18) 0.157(3) 0.135(6) Uani 1 1 d U
H34C H 0.7659 0.8221 0.1861 0.162 Uiso 1 1 calc R
H34D H 0.7442 0.7760 0.0939 0.162 Uiso 1 1 calc R
C35B C 0.7981(8) 0.7426(15) 0.121(2) 0.137(6) Uani 1 1 d DU
H35C H 0.7955 0.7260 0.0424 0.164 Uiso 1 1 calc R
H35D H 0.8175 0.7775 0.1254 0.164 Uiso 1 1 calc R
C36B C 0.8072(7) 0.6819(15) 0.201(2) 0.135(6) Uani 1 1 d DU
H36C H 0.8043 0.6368 0.1626 0.163 Uiso 1 1 calc R
H36D H 0.8318 0.6857 0.2345 0.163 Uiso 1 1 calc R
C37B C 0.7783(7) 0.6936(18) 0.288(2) 0.137(6) Uani 1 1 d DU
H37C H 0.7701 0.6484 0.3151 0.165 Uiso 1 1 calc R
H37D H 0.7892 0.7190 0.3525 0.165 Uiso 1 1 calc R

loop_
_atom_site_aniso_label
_atom_site_aniso_U_11
_atom_site_aniso_U_22
_atom_site_aniso_U_33
_atom_site_aniso_U_23
_atom_site_aniso_U_13
_atom_site_aniso_U_12
U1 0.0351(3) 0.0412(4) 0.0347(3) -0.0008(2) 0.0001(2) -0.0031(2)
Li1 0.044(13) 0.039(15) 0.047(14) 0.011(12) -0.002(11) 0.009(11)
Cl1A 0.057(2) 0.043(2) 0.040(2) 0.0036(17) -0.0026(17) -0.0028(18)
Cl2A 0.046(2) 0.051(3) 0.038(2) -0.0045(18) -0.0041(16) -0.0053(18)
Cl3A 0.064(3) 0.060(3) 0.055(2) 0.010(2) 0.003(2) -0.006(2)
S1A 0.040(2) 0.054(3) 0.046(2) -0.014(2) 0.0037(16) -0.0049(18)
S2A 0.0345(18) 0.051(3) 0.042(2) -0.0050(18) -0.0014(15) 0.0005(17)
P1A 0.0353(19) 0.041(2) 0.034(2) -0.0015(17) 0.0012(15) -0.0028(17)
P2A 0.0331(19) 0.039(2) 0.043(2) 0.0000(18) 0.0026(16) -0.0020(17)
O1A 0.028(5) 0.057(7) 0.062(7) -0.002(6) -0.009(5) 0.004(5)
O2A 0.048(6) 0.056(8) 0.040(6) 0.000(5) 0.005(5) 0.003(5)
O3A 0.041(6) 0.065(8) 0.040(6) 0.008(5) 0.002(4) -0.001(5)
C1A 0.032(7) 0.049(10) 0.030(7) 0.002(7) -0.009(6) -0.008(7)
C2A 0.041(8) 0.039(9) 0.055(10) -0.012(8) 0.007(7) -0.004(7)
C3A 0.034(7) 0.047(10) 0.049(9) -0.005(8) -0.001(7) -0.006(7)
C4A 0.045(9) 0.053(11) 0.062(11) -0.008(9) -0.007(8) 0.006(8)
C5A 0.054(10) 0.054(12) 0.059(11) 0.017(9) -0.001(8) -0.015(9)
C6A 0.067(11) 0.061(12) 0.039(9) 0.017(8) -0.004(8) 0.010(9)
C7A 0.056(9) 0.055(11) 0.030(8) 0.001(7) -0.003(7) -0.006(8)
C8A 0.041(7) 0.033(9) 0.023(7) -0.005(6) 0.011(5) 0.004(6)
C9A 0.034(7) 0.057(11) 0.038(8) -0.003(8) -0.001(6) -0.007(7)
C10A 0.037(8) 0.061(12) 0.047(9) 0.007(8) 0.001(7) 0.004(8)
C11A 0.055(9) 0.039(10) 0.039(9) -0.002(7) -0.001(7) -0.004(7)
C12A 0.056(9) 0.054(11) 0.022(7) -0.005(7) -0.002(6) -0.007(8)
C13A 0.044(9) 0.065(12) 0.048(10) -0.003(9) 0.003(7) -0.011(8)
C14A 0.040(8) 0.040(9) 0.038(8) 0.007(7) 0.004(6) 0.000(7)
C15A 0.036(7) 0.034(9) 0.050(9) 0.002(7) 0.011(6) -0.008(6)
C16A 0.033(7) 0.056(11) 0.043(9) -0.012(8) -0.006(6) 0.000(7)
C17A 0.056(9) 0.044(10) 0.036(8) 0.002(7) 0.008(7) 0.009(8)
C18A 0.065(10) 0.042(9) 0.033(8) -0.009(7) 0.005(7) 0.011(8)
C19A 0.041(8) 0.052(11) 0.044(9) -0.003(8) 0.015(7) 0.003(7)
C20A 0.040(8) 0.052(11) 0.044(9) 0.009(8) 0.010(7) 0.000(7)
C21A 0.072(11) 0.043(10) 0.037(9) -0.005(8) -0.010(8) -0.016(8)
C22A 0.080(12) 0.040(11) 0.069(12) -0.004(9) 0.003(10) -0.010(9)
C23A 0.074(12) 0.048(12) 0.074(13) 0.031(10) -0.006(10) -0.013(10)
C24A 0.049(9) 0.048(11) 0.059(11) 0.000(9) 0.009(8) -0.012(8)
C25A 0.052(9) 0.037(10) 0.063(11) -0.003(8) 0.008(8) -0.002(8)
C26A 0.070(12) 0.13(2) 0.034(9) -0.001(11) -0.008(8) 0.027(13)
C27A 0.047(9) 0.049(11) 0.049(9) -0.003(8) 0.000(7) -0.010(8)
C28A 0.061(10) 0.073(13) 0.044(9) -0.011(9) 0.002(8) 0.006(10)
C29A 0.041(8) 0.065(13) 0.054(10) 0.005(9) 0.016(7) -0.009(8)
C30A 0.076(11) 0.058(12) 0.028(8) 0.000(8) 0.011(8) -0.006(9)
C31A 0.060(11) 0.082(15) 0.060(12) -0.004(11) -0.026(9) -0.006(10)
C32A 0.036(9) 0.062(13) 0.102(15) 0.006(11) 0.013(9) -0.002(8)
C33A 0.069(11) 0.065(13) 0.044(10) -0.011(9) 0.014(8) 0.002(10)
C34A 0.055(9) 0.056(11) 0.045(9) 0.012(8) -0.018(7) -0.019(8)
C35A 0.051(10) 0.084(15) 0.060(11) 0.036(11) -0.014(8) -0.016(10)
C36A 0.061(11) 0.062(13) 0.077(13) 0.006(10) 0.030(10) -0.004(9)
C37A 0.043(8) 0.080(13) 0.030(8) 0.018(8) -0.006(6) -0.003(8)
U2 0.0371(3) 0.0394(4) 0.0318(3) 0.0024(2) 0.0018(2) 0.0017(2)
Li2 0.041(14) 0.056(19) 0.08(2) 0.024(16) 0.003(13) -0.021(13)
Cl1B 0.058(2) 0.046(2) 0.0333(19) 0.0018(17) 0.0005(16) -0.0039(18)
Cl2B 0.060(2) 0.046(2) 0.037(2) 0.0074(17) 0.0100(17) 0.0023(19)
Cl3B 0.061(2) 0.050(3) 0.037(2) -0.0040(18) -0.0027(17) -0.0042(19)
S1B 0.042(2) 0.054(3) 0.051(2) 0.016(2) 0.0009(17) 0.0039(19)
S2B 0.0340(18) 0.040(2) 0.0346(19) 0.0019(16) 0.0034(14) 0.0031(16)
P1B 0.040(2) 0.041(3) 0.041(2) 0.0065(18) 0.0017(16) 0.0036(17)
P2B 0.0350(19) 0.037(2) 0.036(2) -0.0003(17) 0.0008(15) -0.0005(16)
O1B 0.036(5) 0.064(8) 0.040(6) -0.005(5) 0.004(4) 0.011(5)
O2B 0.052(6) 0.052(7) 0.033(5) -0.011(5) 0.003(5) 0.003(5)
O3B 0.046(6) 0.064(9) 0.088(9) 0.012(7) 0.009(6) 0.014(6)
C1B 0.030(7) 0.025(8) 0.055(9) 0.006(7) 0.006(6) -0.001(6)
C2B 0.055(9) 0.049(10) 0.022(7) -0.003(7) -0.005(6) 0.006(8)
C3B 0.058(10) 0.043(11) 0.065(11) -0.005(9) 0.008(8) -0.002(8)
C4B 0.063(11) 0.063(13) 0.069(12) -0.008(10) 0.011(9) 0.015(10)
C5B 0.075(12) 0.055(13) 0.067(12) 0.012(10) 0.018(10) 0.028(10)
C6B 0.058(11) 0.070(15) 0.065(12) 0.009(11) 0.012(9) 0.020(10)
C7B 0.046(9) 0.061(12) 0.064(11) 0.001(9) 0.013(8) 0.010(8)
C8B 0.041(8) 0.052(11) 0.053(10) 0.014(8) 0.002(7) 0.021(8)
C9B 0.050(9) 0.047(10) 0.043(9) 0.001(8) 0.003(7) 0.002(8)
C10B 0.082(13) 0.071(15) 0.054(11) -0.023(11) -0.001(10) 0.004(11)
C11B 0.071(12) 0.035(11) 0.091(15) -0.021(10) -0.014(11) 0.005(9)
C12B 0.029(8) 0.046(11) 0.106(15) -0.006(10) 0.014(9) 0.004(7)
C13B 0.027(8) 0.076(14) 0.068(11) 0.002(10) 0.015(7) -0.005(8)
C14B 0.038(7) 0.039(9) 0.025(7) -0.005(6) -0.006(6) 0.007(6)
C15B 0.045(8) 0.046(10) 0.033(8) 0.002(7) -0.001(6) -0.002(7)
C16B 0.057(9) 0.042(10) 0.041(9) 0.004(7) 0.003(7) -0.005(8)
C17B 0.060(10) 0.036(9) 0.045(9) -0.015(7) 0.010(7) -0.017(8)
C18B 0.047(9) 0.046(11) 0.049(9) -0.006(8) 0.002(7) 0.007(8)
C19B 0.043(8) 0.042(10) 0.026(7) -0.001(6) 0.001(6) 0.007(7)
C20B 0.045(8) 0.030(8) 0.040(8) 0.008(7) -0.007(6) -0.007(7)
C21B 0.045(8) 0.039(10) 0.050(9) -0.012(7) -0.017(7) 0.011(7)
C22B 0.050(8) 0.045(10) 0.031(7) 0.011(7) 0.008(6) 0.004(7)
C23B 0.066(10) 0.044(10) 0.034(8) -0.017(7) 0.024(7) -0.015(8)
C24B 0.048(9) 0.067(12) 0.036(9) -0.002(8) 0.003(7) 0.009(8)
C25B 0.050(9) 0.049(11) 0.055(10) -0.014(8) 0.015(7) 0.009(8)
C26B 0.060(10) 0.064(12) 0.037(9) -0.001(8) 0.008(7) -0.001(9)
C27B 0.055(11) 0.065(14) 0.093(15) -0.023(12) 0.024(10) 0.000(10)
C28B 0.038(8) 0.056(12) 0.075(12) 0.012(10) 0.006(8) 0.012(8)
C29B 0.039(8) 0.077(14) 0.053(10) 0.010(9) 0.003(7) 0.010(8)
C30B 0.114(16) 0.072(15) 0.044(10) -0.026(10) -0.010(10) 0.037(12)
C31B 0.083(7) 0.083(7) 0.082(7) -0.002(3) 0.003(3) 0.001(3)
C32B 0.058(11) 0.099(17) 0.071(13) -0.031(12) -0.002(10) 0.019(11)
C33B 0.055(10) 0.075(13) 0.035(8) -0.018(8) -0.002(7) -0.002(9)
C34B 0.134(6) 0.135(6) 0.135(6) 0.000(3) 0.007(3) 0.000(3)
C35B 0.136(6) 0.136(6) 0.138(6) 0.000(3) 0.007(3) 0.001(3)
C36B 0.135(6) 0.136(6) 0.136(6) 0.000(3) 0.006(3) 0.001(3)
C37B 0.137(6) 0.138(6) 0.138(6) 0.000(3) 0.005(3) 0.000(3)

loop_
_atom_type_symbol
_atom_type_description
_atom_type_scat_dispersion_real
_atom_type_scat_dispersion_imag
_atom_type_scat_source
C C 0.0033 0.0016 'International Tables Vol C Tables 4.2.6.8 and 6.1.1.4'
H H 0.0000 0.0000 'International Tables Vol C Tables 4.2.6.8 and 6.1.1.4'
Li Li -0.0003 0.0001 'International Tables Vol C Tables 4.2.6.8 and 6.1.1.4'
Cl Cl 0.1484 0.1585 'International Tables Vol C Tables 4.2.6.8 and 6.1.1.4'
O O 0.0106 0.0060 'International Tables Vol C Tables 4.2.6.8 and 6.1.1.4'
P P 0.1023 0.0942 'International Tables Vol C Tables 4.2.6.8 and 6.1.1.4'
S S 0.1246 0.1234 'International Tables Vol C Tables 4.2.6.8 and 6.1.1.4'
U U -9.6767 9.6646 'International Tables Vol C Tables 4.2.6.8 and 6.1.1.4'

loop_
_geom_angle_atom_site_label_1
_geom_angle_atom_site_label_2
_geom_angle_atom_site_label_3
_geom_angle
C1A U1 O1A 140.1(4)
C1A U1 Cl3A 96.5(4)
O1A U1 Cl3A 85.4(3)
C1A U1 Cl1A 91.3(4)
O1A U1 Cl1A 87.2(3)
Cl3A U1 Cl1A 171.95(12)
C1A U1 Cl2A 142.4(4)
O1A U1 Cl2A 76.6(3)
Cl3A U1 Cl2A 94.24(13)
Cl1A U1 Cl2A 80.94(12)
C1A U1 S2A 68.4(4)
O1A U1 S2A 71.7(3)
Cl3A U1 S2A 94.55(13)
Cl1A U1 S2A 86.12(12)
Cl2A U1 S2A 146.28(11)
C1A U1 S1A 67.7(4)
O1A U1 S1A 152.1(3)
Cl3A U1 S1A 88.97(13)
Cl1A U1 S1A 96.13(12)
Cl2A U1 S1A 76.61(11)
S2A U1 S1A 136.02(10)
O3A Li1 O2A 115.4(14)
O3A Li1 Cl2A 111.3(11)
O2A Li1 Cl2A 117.5(12)
O3A Li1 Cl1A 110.4(12)
O2A Li1 Cl1A 104.2(10)
Cl2A Li1 Cl1A 95.8(10)
Li1 Cl1A U1 91.5(6)
Li1 Cl2A U1 91.3(7)
P1A S1A U1 80.70(16)
P2A S2A U1 80.83(17)
C1A P1A C8A 113.4(7)
C1A P1A C2A 115.5(7)
C8A P1A C2A 103.8(7)
C1A P1A S1A 105.6(5)
C8A P1A S1A 111.0(5)
C2A P1A S1A 107.6(5)
C1A P2A C14A 112.7(7)
C1A P2A C20A 115.5(7)
C14A P2A C20A 105.1(7)
C1A P2A S2A 105.2(5)
C14A P2A S2A 111.5(5)
C20A P2A S2A 106.8(5)
C26A O1A C29A 105.1(12)
C26A O1A U1 129.7(10)
C29A O1A U1 125.2(9)
C30A O2A C33A 108.6(11)
C30A O2A Li1 118.1(12)
C33A O2A Li1 122.1(12)
C34A O3A C37A 108.2(10)
C34A O3A Li1 125.0(11)
C37A O3A Li1 125.0(11)
P1A C1A P2A 148.4(9)
P1A C1A U1 106.0(7)
P2A C1A U1 105.5(6)
C7A C2A C3A 117.0(15)
C7A C2A P1A 124.1(12)
C3A C2A P1A 118.9(12)
C4A C3A C2A 120.7(15)
C4A C3A H3A 119.6
C2A C3A H3A 119.6
C5A C4A C3A 121.1(16)
C5A C4A H4A 119.5
C3A C4A H4A 119.5
C4A C5A C6A 119.0(16)
C4A C5A H5A 120.5
C6A C5A H5A 120.5
C7A C6A C5A 118.6(15)
C7A C6A H6A 120.7
C5A C6A H6A 120.7
C2A C7A C6A 123.5(16)
C2A C7A H7A 118.3
C6A C7A H7A 118.3
C13A C8A C9A 119.6(13)
C13A C8A P1A 121.4(11)
C9A C8A P1A 118.6(10)
C10A C9A C8A 117.9(14)
C10A C9A H9A 121.0
C8A C9A H9A 121.0
C11A C10A C9A 121.7(15)
C11A C10A H10A 119.1
C9A C10A H10A 119.1
C12A C11A C10A 120.2(15)
C12A C11A H11A 119.9
C10A C11A H11A 119.9
C11A C12A C13A 121.5(14)
C11A C12A H12A 119.2
C13A C12A H12A 119.2
C12A C13A C8A 118.8(14)
C12A C13A H13A 120.6
C8A C13A H13A 120.6
C19A C14A C15A 119.6(13)
C19A C14A P2A 121.8(11)
C15A C14A P2A 118.3(10)
C16A C15A C14A 118.5(13)
C16A C15A H15A 120.7
C14A C15A H15A 120.7
C17A C16A C15A 121.3(13)
C17A C16A H16A 119.3
C15A C16A H16A 119.3
C16A C17A C18A 118.3(14)
C16A C17A H17A 120.9
C18A C17A H17A 120.9
C19A C18A C17A 120.5(16)
C19A C18A H18A 119.8
C17A C18A H18A 119.8
C18A C19A C14A 121.3(15)
C18A C19A H19A 119.4
C14A C19A H19A 119.4
C25A C20A C21A 121.6(15)
C25A C20A P2A 120.3(13)
C21A C20A P2A 118.1(11)
C22A C21A C20A 119.2(15)
C22A C21A H21A 120.4
C20A C21A H21A 120.4
C21A C22A C23A 119.3(17)
C21A C22A H22A 120.4
C23A C22A H22A 120.4
C24A C23A C22A 120.4(17)
C24A C23A H23A 119.8
C22A C23A H23A 119.8
C23A C24A C25A 121.4(16)
C23A C24A H24A 119.3
C25A C24A H24A 119.3
C20A C25A C24A 117.8(16)
C20A C25A H25A 121.1
C24A C25A H25A 121.1
O1A C26A C27A 110.5(13)
O1A C26A H26A 109.5
C27A C26A H26A 109.5
O1A C26A H26B 109.5
C27A C26A H26B 109.5
H26A C26A H26B 108.1
C26A C27A C28A 100.9(13)
C26A C27A H27A 111.6
C28A C27A H27A 111.6
C26A C27A H27B 111.6
C28A C27A H27B 111.6
H27A C27A H27B 109.4
C29A C28A C27A 104.6(13)
C29A C28A H28A 110.8
C27A C28A H28A 110.8
C29A C28A H28B 110.8
C27A C28A H28B 110.8
H28A C28A H28B 108.9
O1A C29A C28A 104.5(13)
O1A C29A H29A 110.9
C28A C29A H29A 110.9
O1A C29A H29B 110.9
C28A C29A H29B 110.9
H29A C29A H29B 108.9
O2A C30A C31A 104.1(12)
O2A C30A H30A 110.9
C31A C30A H30A 110.9
O2A C30A H30B 110.9
C31A C30A H30B 110.9
H30A C30A H30B 109.0
C30A C31A C32A 102.6(13)
C30A C31A H31A 111.3
C32A C31A H31A 111.3
C30A C31A H31B 111.3
C32A C31A H31B 111.3
H31A C31A H31B 109.2
C33A C32A C31A 102.3(13)
C33A C32A H32A 111.3
C31A C32A H32A 111.3
C33A C32A H32B 111.3
C31A C32A H32B 111.3
H32A C32A H32B 109.2
O2A C33A C32A 107.7(13)
O2A C33A H33A 110.2
C32A C33A H33A 110.2
O2A C33A H33B 110.2
C32A C33A H33B 110.2
H33A C33A H33B 108.5
O3A C34A C35A 105.1(11)
O3A C34A H34A 110.7
C35A C34A H34A 110.7
O3A C34A H34B 110.7
C35A C34A H34B 110.7
H34A C34A H34B 108.8
C36A C35A C34A 104.4(13)
C36A C35A H35A 110.9
C34A C35A H35A 110.9
C36A C35A H35B 110.9
C34A C35A H35B 110.9
H35A C35A H35B 108.9
C37A C36A C35A 103.3(14)
C37A C36A H36A 111.1
C35A C36A H36A 111.1
C37A C36A H36B 111.1
C35A C36A H36B 111.1
H36A C36A H36B 109.1
C36A C37A O3A 105.9(11)
C36A C37A H37A 110.6
O3A C37A H37A 110.6
C36A C37A H37B 110.6
O3A C37A H37B 110.6
H37A C37A H37B 108.7
C1B U2 O1B 141.1(4)
C1B U2 Cl3B 95.4(4)
O1B U2 Cl3B 82.9(3)
C1B U2 Cl1B 94.9(4)
O1B U2 Cl1B 85.4(3)
Cl3B U2 Cl1B 168.15(12)
C1B U2 Cl2B 142.6(3)
O1B U2 Cl2B 75.9(3)
Cl3B U2 Cl2B 94.61(12)
Cl1B U2 Cl2B 80.61(11)
C1B U2 S2B 68.0(3)
O1B U2 S2B 73.2(2)
Cl3B U2 S2B 91.62(12)
Cl1B U2 S2B 86.87(11)
Cl2B U2 S2B 147.45(11)
C1B U2 S1B 68.3(3)
O1B U2 S1B 149.9(2)
Cl3B U2 S1B 88.97(13)
Cl1B U2 S1B 100.26(13)
Cl2B U2 S1B 75.96(11)
S2B U2 S1B 136.16(11)
O2B Li2 O3B 114.6(16)
O2B Li2 Cl1B 106.5(12)
O3B Li2 Cl1B 116.7(13)
O2B Li2 Cl2B 112.6(13)
O3B Li2 Cl2B 109.9(14)
Cl1B Li2 Cl2B 95.0(10)
Li2 Cl1B U2 92.2(8)
Li2 Cl2B U2 91.3(6)
P1B S1B U2 81.60(16)
P2B S2B U2 80.68(16)
C1B P1B C8B 113.7(7)
C1B P1B C2B 116.8(7)
C8B P1B C2B 104.1(7)
C1B P1B S1B 104.6(5)
C8B P1B S1B 111.3(6)
C2B P1B S1B 106.2(5)
C1B P2B C14B 115.2(7)
C1B P2B C20B 116.3(7)
C14B P2B C20B 104.7(6)
C1B P2B S2B 105.7(5)
C14B P2B S2B 106.7(5)
C20B P2B S2B 107.8(5)
C26B O1B C29B 108.4(11)
C26B O1B U2 123.6(8)
C29B O1B U2 128.0(8)
C30B O2B C33B 109.2(11)
C30B O2B Li2 116.6(13)
C33B O2B Li2 131.0(13)
C37B O3B C34B 108.3(19)
C37B O3B Li2 123.7(18)
C34B O3B Li2 122.1(16)
P2B C1B P1B 147.5(9)
P2B C1B U2 105.3(6)
P1B C1B U2 105.2(7)
C7B C2B C3B 118.6(15)
C7B C2B P1B 124.3(13)
C3B C2B P1B 117.1(12)
C4B C3B C2B 119.7(16)
C4B C3B H3B 120.1
C2B C3B H3B 120.1
C3B C4B C5B 118.9(18)
C3B C4B H4B 120.6
C5B C4B H4B 120.6
C6B C5B C4B 118.1(17)
C6B C5B H5B 120.9
C4B C5B H5B 120.9
C7B C6B C5B 121.9(18)
C7B C6B H6B 119.0
C5B C6B H6B 119.0
C6B C7B C2B 122.1(18)
C6B C7B H7B 119.0
C2B C7B H7B 119.0
C13B C8B C9B 116.6(16)
C13B C8B P1B 121.7(13)
C9B C8B P1B 121.5(13)
C8B C9B C10B 122.1(16)
C8B C9B H9B 118.9
C10B C9B H9B 118.9
C11B C10B C9B 116.9(17)
C11B C10B H10B 121.6
C9B C10B H10B 121.6
C10B C11B C12B 123.7(17)
C10B C11B H11B 118.2
C12B C11B H11B 118.2
C13B C12B C11B 117.8(18)
C13B C12B H12B 121.1
C11B C12B H12B 121.1
C12B C13B C8B 122.9(17)
C12B C13B H13B 118.6
C8B C13B H13B 118.6
C15B C14B C19B 117.6(14)
C15B C14B P2B 122.9(10)
C19B C14B P2B 119.4(11)
C14B C15B C16B 121.6(13)
C14B C15B H15B 119.2
C16B C15B H15B 119.2
C17B C16B C15B 119.5(15)
C17B C16B H16B 120.2
C15B C16B H16B 120.2
C16B C17B C18B 119.2(15)
C16B C17B H17B 120.4
C18B C17B H17B 120.4
C19B C18B C17B 122.2(15)
C19B C18B H18B 118.9
C17B C18B H18B 118.9
C18B C19B C14B 119.8(14)
C18B C19B H19B 120.1
C14B C19B H19B 120.1
C21B C20B C25B 122.8(15)
C21B C20B P2B 120.3(12)
C25B C20B P2B 116.9(11)
C20B C21B C22B 121.6(14)
C20B C21B H21B 119.2
C22B C21B H21B 119.2
C23B C22B C21B 116.8(13)
C23B C22B H22B 121.6
C21B C22B H22B 121.6
C24B C23B C22B 122.2(13)
C24B C23B H23B 118.9
C22B C23B H23B 118.9
C23B C24B C25B 119.0(15)
C23B C24B H24B 120.5
C25B C24B H24B 120.5
C20B C25B C24B 117.5(15)
C20B C25B H25B 121.2
C24B C25B H25B 121.2
O1B C26B C27B 104.9(12)
O1B C26B H26C 110.8
C27B C26B H26C 110.8
O1B C26B H26D 110.8
C27B C26B H26D 110.8
H26C C26B H26D 108.8
C28B C27B C26B 100.2(13)
C28B C27B H27C 111.7
C26B C27B H27C 111.7
C28B C27B H27D 111.7
C26B C27B H27D 111.7
H27C C27B H27D 109.5
C29B C28B C27B 104.2(14)
C29B C28B H28C 110.9
C27B C28B H28C 110.9
C29B C28B H28D 110.9
C27B C28B H28D 110.9
H28C C28B H28D 108.9
O1B C29B C28B 106.6(13)
O1B C29B H29C 110.4
C28B C29B H29C 110.4
O1B C29B H29D 110.4
C28B C29B H29D 110.4
H29C C29B H29D 108.6
O2B C30B C31B 106.5(15)
O2B C30B H30C 110.4
C31B C30B H30C 110.4
O2B C30B H30D 110.4
C31B C30B H30D 110.4
H30C C30B H30D 108.6
C30B C31B C32B 105.7(18)
C30B C31B H31C 110.6
C32B C31B H31C 110.6
C30B C31B H31D 110.6
C32B C31B H31D 110.6
H31C C31B H31D 108.7
C31B C32B C33B 103.5(15)
C31B C32B H32C 111.1
C33B C32B H32C 111.1
C31B C32B H32D 111.1
C33B C32B H32D 111.1
H32C C32B H32D 109.0
O2B C33B C32B 104.1(12)
O2B C33B H33C 110.9
C32B C33B H33C 110.9
O2B C33B H33D 110.9
C32B C33B H33D 110.9
H33C C33B H33D 109.0
O3B C34B C35B 105(2)
O3B C34B H34C 110.8
C35B C34B H34C 110.8
O3B C34B H34D 110.8
C35B C34B H34D 110.8
H34C C34B H34D 108.9
C36B C35B C34B 108(2)
C36B C35B H35C 110.2
C34B C35B H35C 110.2
C36B C35B H35D 110.2
C34B C35B H35D 110.2
H35C C35B H35D 108.5
C37B C36B C35B 99(2)
C37B C36B H36C 111.9
C35B C36B H36C 111.9
C37B C36B H36D 111.9
C35B C36B H36D 111.9
H36C C36B H36D 109.6
O3B C37B C36B 113(2)
O3B C37B H37C 109.0
C36B C37B H37C 109.0
O3B C37B H37D 109.0
C36B C37B H37D 109.0
H37C C37B H37D 107.8

loop_
_geom_bond_atom_site_label_1
_geom_bond_atom_site_label_2
_geom_bond_distance
U1 C1A 2.344(13)
U1 O1A 2.448(9)
U1 Cl3A 2.612(4)
U1 Cl1A 2.718(4)
U1 Cl2A 2.745(4)
U1 S2A 2.865(4)
U1 S1A 2.868(4)
Li1 O3A 1.88(3)
Li1 O2A 1.96(3)
Li1 Cl2A 2.38(2)
Li1 Cl1A 2.40(3)
S1A P1A 2.012(5)
S2A P2A 2.026(5)
P1A C1A 1.663(15)
P1A C8A 1.806(14)
P1A C2A 1.809(17)
P2A C1A 1.690(15)
P2A C14A 1.816(14)
P2A C20A 1.820(17)
O1A C26A 1.408(19)
O1A C29A 1.474(17)
O2A C30A 1.413(17)
O2A C33A 1.434(17)
O3A C34A 1.458(16)
O3A C37A 1.485(16)
C2A C7A 1.36(2)
C2A C3A 1.40(2)
C3A C4A 1.39(2)
C3A H3A 0.9300
C4A C5A 1.36(2)
C4A H4A 0.9300
C5A C6A 1.41(2)
C5A H5A 0.9300
C6A C7A 1.39(2)
C6A H6A 0.9300
C7A H7A 0.9300
C8A C13A 1.39(2)
C8A C9A 1.438(19)
C9A C10A 1.37(2)
C9A H9A 0.9300
C10A C11A 1.37(2)
C10A H10A 0.9300
C11A C12A 1.357(19)
C11A H11A 0.9300
C12A C13A 1.38(2)
C12A H12A 0.9300
C13A H13A 0.9300
C14A C19A 1.354(19)
C14A C15A 1.405(18)
C15A C16A 1.386(19)
C15A H15A 0.9300
C16A C17A 1.36(2)
C16A H16A 0.9300
C17A C18A 1.41(2)
C17A H17A 0.9300
C18A C19A 1.35(2)
C18A H18A 0.9300
C19A H19A 0.9300
C20A C25A 1.37(2)
C20A C21A 1.40(2)
C21A C22A 1.40(2)
C21A H21A 0.9300
C22A C23A 1.40(2)
C22A H22A 0.9300
C23A C24A 1.35(2)
C23A H23A 0.9300
C24A C25A 1.42(2)
C24A H24A 0.9300
C25A H25A 0.9300
C26A C27A 1.55(2)
C26A H26A 0.9700
C26A H26B 0.9700
C27A C28A 1.56(2)
C27A H27A 0.9700
C27A H27B 0.9700
C28A C29A 1.50(2)
C28A H28A 0.9700
C28A H28B 0.9700
C29A H29A 0.9700
C29A H29B 0.9700
C30A C31A 1.50(2)
C30A H30A 0.9700
C30A H30B 0.9700
C31A C32A 1.53(2)
C31A H31A 0.9700
C31A H31B 0.9700
C32A C33A 1.51(2)
C32A H32A 0.9700
C32A H32B 0.9700
C33A H33A 0.9700
C33A H33B 0.9700
C34A C35A 1.54(2)
C34A H34A 0.9700
C34A H34B 0.9700
C35A C36A 1.49(2)
C35A H35A 0.9700
C35A H35B 0.9700
C36A C37A 1.47(2)
C36A H36A 0.9700
C36A H36B 0.9700
C37A H37A 0.9700
C37A H37B 0.9700
U2 C1B 2.354(13)
U2 O1B 2.488(9)
U2 Cl3B 2.630(4)
U2 Cl1B 2.715(4)
U2 Cl2B 2.730(4)
U2 S2B 2.845(4)
U2 S1B 2.851(4)
Li2 O2B 1.87(3)
Li2 O3B 1.90(3)
Li2 Cl1B 2.38(3)
Li2 Cl2B 2.40(3)
S1B P1B 2.022(6)
S2B P2B 2.021(5)
P1B C1B 1.700(14)
P1B C8B 1.798(18)
P1B C2B 1.811(15)
P2B C1B 1.650(14)
P2B C14B 1.807(15)
P2B C20B 1.845(15)
O1B C26B 1.454(17)
O1B C29B 1.474(18)
O2B C30B 1.446(18)
O2B C33B 1.458(17)
O3B C37B 1.31(3)
O3B C34B 1.44(3)
C2B C7B 1.36(2)
C2B C3B 1.42(2)
C3B C4B 1.39(2)
C3B H3B 0.9300
C4B C5B 1.44(2)
C4B H4B 0.9300
C5B C6B 1.36(3)
C5B H5B 0.9300
C6B C7B 1.34(2)
C6B H6B 0.9300
C7B H7B 0.9300
C8B C13B 1.40(2)
C8B C9B 1.40(2)
C9B C10B 1.41(2)
C9B H9B 0.9300
C10B C11B 1.34(3)
C10B H10B 0.9300
C11B C12B 1.41(3)
C11B H11B 0.9300
C12B C13B 1.35(2)
C12B H12B 0.9300
C13B H13B 0.9300
C14B C15B 1.381(19)
C14B C19B 1.413(17)
C15B C16B 1.41(2)
C15B H15B 0.9300
C16B C17B 1.34(2)
C16B H16B 0.9300
C17B C18B 1.41(2)
C17B H17B 0.9300
C18B C19B 1.33(2)
C18B H18B 0.9300
C19B H19B 0.9300
C20B C21B 1.335(18)
C20B C25B 1.37(2)
C21B C22B 1.421(19)
C21B H21B 0.9300
C22B C23B 1.40(2)
C22B H22B 0.9300
C23B C24B 1.37(2)
C23B H23B 0.9300
C24B C25B 1.46(2)
C24B H24B 0.9300
C25B H25B 0.9300
C26B C27B 1.55(2)
C26B H26C 0.9700
C26B H26D 0.9700
C27B C28B 1.52(2)
C27B H27C 0.9700
C27B H27D 0.9700
C28B C29B 1.49(2)
C28B H28C 0.9700
C28B H28D 0.9700
C29B H29C 0.9700
C29B H29D 0.9700
C30B C31B 1.46(2)
C30B H30C 0.9700
C30B H30D 0.9700
C31B C32B 1.47(2)
C31B H31C 0.9700
C31B H31D 0.9700
C32B C33B 1.52(2)
C32B H32C 0.9700
C32B H32D 0.9700
C33B H33C 0.9700
C33B H33D 0.9700
C34B C35B 1.52(3)
C34B H34C 0.9700
C34B H34D 0.9700
C35B C36B 1.51(4)
C35B H35C 0.9700
C35B H35D 0.9700
C36B C37B 1.51(3)
C36B H36C 0.9700
C36B H36D 0.9700
C37B H37C 0.9700
C37B H37D 0.9700
